data_2101226
loop_
_publ_author_name
'Ojala, W. H.'
'Lu, L. K.'
'Albers, K. E.'
'Gleason, W. B.'
'Richardson, T. I.'
'Lovrien, R. E.'
'Sudbeck, E. A.'

_publ_section_title
;
 Intermolecular interactions of sulfonated azo dyes: crystal structures
 of the diammonium, dilithium, magnesium and calcium salts of
 7-hydroxy-8-(phenylazo)-1,3-naphthalenedisulfonic acid(Orange G)
;
_journal_issue 6
_journal_name_full 'Acta Crystallographica Section B'
_journal_page_first 684
_journal_page_last 694
_journal_paper_doi 10.1107/S0108768194005203
_journal_volume 50
_journal_year 1994
_chemical_formula_sum 'C16 H26 Mg N2 O15 S2'
_chemical_formula_weight 574.81
_space_group_crystal_system triclinic
_space_group_IT_number 2
_space_group_name_Hall '-P 1'
_space_group_name_H-M_alt 'P -1'
_cell_angle_alpha 79.180(10)
_cell_angle_beta 79.490(10)
_cell_angle_gamma 79.490(10)
_cell_formula_units_Z 2
_cell_length_a 8.8440(10)
_cell_length_b 10.1790(10)
_cell_length_c 13.9010(10)
_cell_volume 1194.2(2)
_diffrn_radiation_type Cu
_diffrn_radiation_wavelength 1.54178
_exptl_absorpt_coefficient_mu 2.946
_exptl_crystal_density_diffrn 1.598
_exptl_crystal_F_000 600
_cod_data_source_file gr0362.cif
_cod_data_source_block gr0362c
_cod_original_cell_volume 1194.2(5)
_cod_database_code 2101226

loop_
_space_group_symop_id
_space_group_symop_operation_xyz
1 x,y,z
2 -x,-y,-z

loop_
_atom_site_label
_atom_site_fract_x
_atom_site_fract_y
_atom_site_fract_z
S(1) .53042(5) .19071(4) .27538(3)
S(2) .00603(5) .54971(4) .30859(3)
Mg(1) .5 .5 .5
Mg(2) .0 1 .5
O(1) .6651(2) .25150(10) .28050(10)
O(2) .5687(2) .07300(10) .22490(10)
O(3) .4418(2) .16040(10) .37430(10)
O(4) -.1286(2) .60300(10) .25780(10)
O(5) .0763(2) .65690(10) .32990(10)
O(6) -.0280(2) .44810(10) .39540(10)
O(7) .6270(2) .2535(2) -.13440(10)
O(8) .4874(2) .29590(10) .52810(10)
O(9) .2846(2) .5335(2) .45750(10)
O(10) .6042(2) .49250(10) .35550(10)
O(11) -.1977(2) .8798(2) .31090(10)
O(12) .4077(2) .8482(2) .29960(10)
O(13) -.1973(2) .9293(2) .49440(10)
O(14) .0996(2) .9144(2) .37770(10)
O(15) .0768(2) .8233(2) .59600(10)
N(1) .6776(2) .2547(2) .06170(10)
N(2) .7979(2) .2144(2) -.00110(10)
C(1) .3991(2) .3143(2) .20760(10)
C(2) .2731(2) .3754(2) .26750(10)
C(3) .1520(2) .4639(2) .22740(10)
C(4) .1515(2) .4874(2) .12680(10)
C(4A) .2775(2) .4257(2) .06470(10)
C(5) .2689(3) .4466(2) -.04020(10)
C(6) .3809(3) .3864(2) -.10440(10)
C(7) .5202(3) .3072(2) -.07300(10)
C(8) .5396(2) .2956(2) .03050(10)
C(8A) .4082(2) .3437(2) .10220(10)
C(9) .9479(2) .1777(2) .02500(10)
C(10) .9751(3) .1704(2) .1212(2)
C(11) 1.1249(3) .1252(2) .1428(2)
C(12) 1.2470(3) .0895(2) .0687(2)
C(13) 1.2189(3) .1001(2) -.0274(2)
C(14) 1.0695(3) .1446(2) -.0504(2)
H(2) .273(3) .355(3) .331(2)
H(2N) .770(3) .213(3) -.059(2)
H(4) .060(3) .553(3) .096(2)
H(5) .179(3) .509(3) -.063(2)
H(6) .379(3) .394(3) -.171(2)
H(8W) .518(3) .248(3) .586(2)
H(8A) .480(4) .246(3) .486(2)
H(9W) .208(4) .528(3) .501(2)
H(9A) .251(3) .585(3) .413(2)
H(10W) .615(3) .420(3) .333(2)
H(10) .885(3) .190(3) .173(2)
H(10A) .685(3) .531(3) .331(2)
H(11) 1.143(3) .115(3) .212(2)
H(11W) -.202(4) .801(3) .289(2)
H(11A) -.266(4) .932(3) .280(2)
H(12) 1.348(4) .060(3) .080(2)
H(12W) .454(3) .921(3) .281(2)
H(12A) .401(3) .816(3) .251(2)
H(13W) -.268(4) .911(3) .541(2)
H(13) 1.307(3) .070(3) -.080(2)
H(13A) -.206(4) .905(3) .443(2)
H(14) 1.048(3) .147(3) -.114(2)
H(14W) .059(4) .880(3) .356(2)
H(14A) .194(4) .892(3) .354(2)
H(15W) .153(4) .811(3) .626(2)
H(15A) .050(4) .748(4) .597(2)

loop_
_geom_angle_atom_site_label_1
_geom_angle_atom_site_label_2
_geom_angle_atom_site_label_3
_geom_angle
O(1) S(1) O(2) 113.78(8)
O(1) S(1) O(3) 110.26(8)
O(1) S(1) C(1) 108.71(8)
O(2) S(1) O(3) 111.84(8)
O(2) S(1) C(1) 107.11(8)
O(3) S(1) C(1) 104.63(9)
O(4) S(2) O(5) 111.96(9)
O(4) S(2) O(6) 112.67(9)
O(4) S(2) C(3) 108.41(9)
O(5) S(2) O(6) 112.95(9)
O(5) S(2) C(3) 105.04(9)
O(6) S(2) C(3) 105.18(8)
N(2) N(1) C(8) 118.9(2)
N(1) N(2) C(9) 121.9(2)
S(1) C(1) C(2) 113.80(10)
S(1) C(1) C(8A) 126.10(10)
C(2) C(1) C(8A) 119.9(2)
C(1) C(2) C(3) 121.5(2)
S(2) C(3) C(2) 118.20(10)
S(2) C(3) C(4) 121.5(2)
C(2) C(3) C(4) 120.2(2)
C(3) C(4) C(4A) 119.2(2)
C(4) C(4A) C(5) 117.6(2)
C(4) C(4A) C(8A) 122.0(2)
C(5) C(4A) C(8A) 120.3(2)
C(4A) C(5) C(6) 121.6(2)
C(5) C(6) C(7) 121.3(2)
O(7) C(7) C(6) 121.0(2)
O(7) C(7) C(8) 120.7(2)
C(6) C(7) C(8) 118.2(2)
N(1) C(8) C(7) 122.7(2)
N(1) C(8) C(8A) 117.4(2)
C(7) C(8) C(8A) 119.6(2)
C(1) C(8A) C(4A) 116.8(2)
C(1) C(8A) C(8) 125.7(2)
C(4A) C(8A) C(8) 117.5(2)
N(2) C(9) C(10) 122.2(2)
N(2) C(9) C(14) 116.8(2)
O(8) Mg(1) O(9) 88.37(7)
O(8) Mg(1) O(9) 91.63(7)
O(8) Mg(1) O(10) 92.60(6)
O(8) Mg(1) O(10) 87.40(6)
O(9) Mg(1) O(10) 90.43(6)
O(9) Mg(1) O(10) 89.57(6)
O(13) Mg(2) O(14) 87.85(7)
O(13) Mg(2) O(14) 92.15(7)
O(13) Mg(2) O(15) 91.33(8)
O(13) Mg(2) O(15) 88.67(8)
O(14) Mg(2) O(15) 91.89(8)
O(14) Mg(2) O(15) 88.11(8)
O(8) Mg(1) O(8) 180.00
O(9) Mg(1) O(9) 180.00
O(10) Mg(1) O(10) 180.00
O(13) Mg(2) O(13) 180.00
O(14) Mg(2) O(14) 180.00
O(15) Mg(2) O(15) 180.00
C(10) C(9) C(14) 121.0(2)
C(9) C(10) C(11) 118.9(2)
C(10) C(11) C(12) 120.7(2)
C(11) C(12) C(13) 119.8(2)
C(12) C(13) C(14) 120.4(2)
C(9) C(14) C(13) 119.2(2)

loop_
_geom_bond_atom_site_label_1
_geom_bond_atom_site_label_2
_geom_bond_distance
S(1) O(1) 1.4570(10)
S(1) O(2) 1.4570(10)
S(1) O(3) 1.4620(10)
S(1) C(1) 1.800(2)
S(2) O(4) 1.462(2)
S(2) O(5) 1.4490(10)
S(2) O(6) 1.4590(10)
S(2) C(3) 1.770(2)
O(7) C(7) 1.269(3)
N(1) N(2) 1.303(2)
N(1) C(8) 1.339(3)
N(2) C(9) 1.405(3)
C(1) C(2) 1.387(3)
C(1) C(8A) 1.429(2)
C(2) C(3) 1.395(3)
C(3) C(4) 1.374(3)
C(4) C(4A) 1.407(3)
C(4A) C(5) 1.447(3)
C(4A) C(8A) 1.417(3)
C(5) C(6) 1.347(3)
C(6) C(7) 1.435(3)
C(7) C(8) 1.460(3)
C(8) C(8A) 1.462(3)
Mg(1) O(8) 2.061(2)
Mg(1) O(8) 2.061(2)
Mg(1) O(9) 2.047(2)
Mg(1) O(9) 2.047(2)
Mg(1) O(10) 2.0600(10)
Mg(1) O(10) 2.0600(10)
Mg(2) O(13) 2.024(2)
Mg(2) O(13) 2.024(2)
Mg(2) O(14) 2.038(2)
Mg(2) O(14) 2.038(2)
Mg(2) O(15) 2.112(2)
Mg(2) O(15) 2.112(2)
O(8) H(8W) .92(3)
O(8) H(8A) .87(3)
O(9) H(9W) .82(3)
O(9) H(9A) .80(3)
O(10) H(10W) .84(3)
O(10) H(10A) .86(3)
O(11) H(11W) .92(3)
O(11) H(11A) .85(3)
O(12) H(12W) .89(3)
O(12) H(12A) .81(3)
O(13) H(13W) .84(3)
O(13) H(13A) .82(3)
O(14) H(14W) .68(3)
O(14) H(14A) .84(3)
O(15) H(15W) .83(4)
O(15) H(15A) .84(3)
N(2) H(2N) .88(3)
C(2) H(2) .86(3)
C(4) H(4) 1.06(3)
C(5) H(5) .99(3)
C(6) H(6) .92(3)
C(9) C(10) 1.388(3)
C(9) C(14) 1.398(3)
C(10) C(11) 1.389(3)
C(10) H(10) .99(3)
C(11) C(12) 1.396(3)
C(11) H(11) .99(3)
C(12) C(13) 1.383(3)
C(12) H(12) .92(3)
C(13) C(14) 1.391(3)
C(13) H(13) 1.01(3)
C(14) H(14) .93(3)
